data_4308603
loop_
_publ_author_name
'Federica Bonadio'
'Maria-Cristina Senna'
'J\"urgen Ensling'
'Andreas Sieber'
'Antonia Neels'
'Helen Stoeckli-Evans'
'Silvio Decurtins'

_publ_section_title
;
Cyano-Bridged Structures Based on [MnII(N3O2-Macrocycle)]2+: A Synthetic,
Structural, and Magnetic Study
;
_journal_name_full 'Inorganic Chemistry'
_journal_page_first 969
_journal_page_last 978
_journal_paper_doi 10.1021/ic049209u
_journal_volume 44
_journal_year 2005
_chemical_formula_moiety 'C19 H21 Mn N7 O2 Pd'
_chemical_formula_sum 'C19 H21 Mn N7 O2 Pd'
_chemical_formula_weight 540.77
_space_group_IT_number 15
_symmetry_cell_setting monoclinic
_symmetry_space_group_name_Hall '-C 2yc'
_symmetry_space_group_name_H-M 'C 1 2/c 1'
_atom_sites_solution_hydrogens geom
_atom_sites_solution_primary direct
_atom_sites_solution_secondary difmap
_audit_creation_method SHELXL-97
_cell_angle_alpha 90.00
_cell_angle_beta 90.715(10)
_cell_angle_gamma 90.00
_cell_formula_units_Z 4
_cell_length_a 17.7871(14)
_cell_length_b 11.7403(8)
_cell_length_c 10.6354(9)
_cell_measurement_reflns_used 8000
_cell_measurement_temperature 293(2)
_cell_measurement_theta_max 25.83
_cell_measurement_theta_min 2.84
_cell_volume 2220.8(3)
_computing_cell_refinement 'CELL (Stoe IPDS Software, 2000)'
_computing_data_collection 'EXPOSE (Stoe IPDS Software, 2000)'
_computing_data_reduction 'INTEGRATE (Stoe IPDS Software, 2000)'
_computing_molecular_graphics 'PLATON99 (Spek, 1990)'
_computing_publication_material 'SHELXL-97 (Sheldrick, 1997)'
_computing_structure_refinement 'SHELXL-97 (Sheldrick, 1997)'
_computing_structure_solution 'SHELXS-97 (Sheldrick, 1990)'
_diffrn_ambient_temperature 293(2)
_diffrn_detector_area_resol_mean 0.81\%A
_diffrn_measured_fraction_theta_full 0.930
_diffrn_measured_fraction_theta_max 0.930
_diffrn_measurement_device_type 'STOE IPDS'
_diffrn_measurement_method 'phi oscillation'
_diffrn_radiation_monochromator graphite
_diffrn_radiation_source 'fine-focus sealed tube'
_diffrn_radiation_type MoK\a
_diffrn_radiation_wavelength 0.71073
_diffrn_reflns_av_R_equivalents 0.0419
_diffrn_reflns_av_sigmaI/netI 0.0240
_diffrn_reflns_limit_h_max 21
_diffrn_reflns_limit_h_min -21
_diffrn_reflns_limit_k_max 14
_diffrn_reflns_limit_k_min -14
_diffrn_reflns_limit_l_max 12
_diffrn_reflns_limit_l_min -12
_diffrn_reflns_number 8443
_diffrn_reflns_theta_full 25.83
_diffrn_reflns_theta_max 25.83
_diffrn_reflns_theta_min 2.84
_diffrn_standards_decay_% 0
_diffrn_standards_interval_time 0
_diffrn_standards_number 0
_exptl_absorpt_coefficient_mu 1.407
_exptl_absorpt_correction_type none
_exptl_crystal_colour yellow_brown
_exptl_crystal_density_diffrn 1.617
_exptl_crystal_density_meas ?
_exptl_crystal_density_method 'not measured'
_exptl_crystal_description rod
_exptl_crystal_F_000 1084
_exptl_crystal_size_max 0.50
_exptl_crystal_size_mid 0.22
_exptl_crystal_size_min 0.20
_refine_diff_density_max 0.722
_refine_diff_density_min -0.495
_refine_diff_density_rms 0.059
_refine_ls_extinction_method none
_refine_ls_goodness_of_fit_ref 1.068
_refine_ls_hydrogen_treatment constr
_refine_ls_matrix_type full
_refine_ls_number_parameters 140
_refine_ls_number_reflns 1997
_refine_ls_number_restraints 0
_refine_ls_restrained_S_all 1.068
_refine_ls_R_factor_all 0.0277
_refine_ls_R_factor_gt 0.0245
_refine_ls_shift/su_max 0.000
_refine_ls_shift/su_mean 0.000
_refine_ls_structure_factor_coef Fsqd
_refine_ls_weighting_details 'calc w=1/[\s^2^(Fo^2^)+(0.0384P)^2^+1.6016P] where P=(Fo^2^+2Fc^2^)/3'
_refine_ls_weighting_scheme calc
_refine_ls_wR_factor_gt 0.0651
_refine_ls_wR_factor_ref 0.0665
_reflns_number_gt 1824
_reflns_number_total 1997
_reflns_threshold_expression I>2sigma(I)
_cod_data_source_file ic049209usi20040617_113640_3.cif
_cod_data_source_block compound_3
_cod_depositor_comments
;
The following automatic conversions were performed:

'_exptl_crystal_density_meas' value 'none' was changed to '?' - the
value is perceived as not measured.

Automatic conversion script
Id: cif_fix_values 3008 2015-01-20 13:52:24Z robertas 

The following automatic conversions were performed:

data name '_atom_site_symetry_multiplicity' was replaced with
'_atom_site_symmetry_multiplicity' as specified in the replacement
file 'data/replacement-values/replacement_tags.lst'.

Automatic conversion script
Id: cif_correct_tags 9268 2022-04-12 08:56:07Z antanas 
;
_cod_original_sg_symbol_H-M 'C 2/c'
_cod_database_code 4308603

loop_
_symmetry_equiv_pos_as_xyz
'x, y, z'
'-x, y, -z+1/2'
'x+1/2, y+1/2, z'
'-x+1/2, y+1/2, -z+1/2'
'-x, -y, -z'
'x, -y, z-1/2'
'-x+1/2, -y+1/2, -z'
'x+1/2, -y+1/2, z-1/2'

loop_
_atom_site_label
_atom_site_type_symbol
_atom_site_fract_x
_atom_site_fract_y
_atom_site_fract_z
_atom_site_U_iso_or_equiv
_atom_site_adp_type
_atom_site_occupancy
_atom_site_symmetry_multiplicity
_atom_site_calc_flag
_atom_site_refinement_flags
_atom_site_disorder_assembly
_atom_site_disorder_group
Pd1 Pd -0.2500 0.2500 0.5000 0.03234(11) Uani 1 2 d S . .
Mn1 Mn 0.0000 0.22362(4) 0.7500 0.02929(13) Uani 1 2 d S . .
O1 O 0.05402(11) 0.06894(14) 0.6619(2) 0.0565(5) Uani 1 1 d . . .
N1 N 0.0000 0.4119(2) 0.7500 0.0395(6) Uani 1 2 d S . .
N2 N 0.09040(11) 0.28530(18) 0.62231(19) 0.0400(4) Uani 1 1 d . . .
N3 N -0.08537(13) 0.2143(2) 0.5954(2) 0.0479(5) Uani 1 1 d . . .
N4 N -0.2949(2) 0.3102(4) 0.7740(3) 0.1032(13) Uani 1 1 d . . .
C1 C 0.0000 0.6412(4) 0.7500 0.126(3) Uani 1 2 d S . .
H1 H 0.0000 0.7204 0.7500 0.151 Uiso 1 2 calc SR . .
C2 C 0.0504(3) 0.5844(3) 0.6771(4) 0.0922(14) Uani 1 1 d . . .
H2 H 0.0844 0.6237 0.6276 0.111 Uiso 1 1 calc R . .
C3 C 0.04932(17) 0.4669(2) 0.6793(3) 0.0485(6) Uani 1 1 d . . .
C4 C 0.10046(16) 0.3917(2) 0.6058(3) 0.0469(6) Uani 1 1 d . . .
C5 C 0.1571(2) 0.4441(3) 0.5202(4) 0.0829(12) Uani 1 1 d . . .
H5A H 0.1978 0.4753 0.5694 0.124 Uiso 1 1 calc R . .
H5B H 0.1336 0.5037 0.4720 0.124 Uiso 1 1 calc R . .
H5C H 0.1761 0.3870 0.4644 0.124 Uiso 1 1 calc R . .
C6 C 0.13418(17) 0.1986(3) 0.5586(3) 0.0553(7) Uani 1 1 d . . .
H6A H 0.1864 0.2220 0.5559 0.066 Uiso 1 1 calc R . .
H6B H 0.1159 0.1901 0.4728 0.066 Uiso 1 1 calc R . .
C7 C 0.1284(2) 0.0884(3) 0.6252(4) 0.0751(11) Uani 1 1 d . . .
H7A H 0.1446 0.0274 0.5703 0.090 Uiso 1 1 calc R . .
H7B H 0.1611 0.0890 0.6988 0.090 Uiso 1 1 calc R . .
C8 C 0.0373(3) -0.0321(2) 0.7259(6) 0.1063(18) Uani 1 1 d . . .
H8A H 0.0729 -0.0419 0.7949 0.128 Uiso 1 1 calc R . .
H8B H 0.0430 -0.0961 0.6691 0.128 Uiso 1 1 calc R . .
C9 C -0.14525(15) 0.2256(2) 0.5582(2) 0.0389(5) Uani 1 1 d . . .
C10 C -0.27856(17) 0.2877(3) 0.6753(3) 0.0565(7) Uani 1 1 d . . .

loop_
_atom_site_aniso_label
_atom_site_aniso_U_11
_atom_site_aniso_U_22
_atom_site_aniso_U_33
_atom_site_aniso_U_23
_atom_site_aniso_U_13
_atom_site_aniso_U_12
Pd1 0.02543(16) 0.04043(16) 0.03107(15) 0.00461(8) -0.00309(10) 0.00020(8)
Mn1 0.0239(3) 0.0276(2) 0.0363(3) 0.000 -0.00133(19) 0.000
O1 0.0434(11) 0.0342(9) 0.0923(15) -0.0117(9) 0.0107(11) 0.0028(7)
N1 0.0403(16) 0.0325(13) 0.0458(16) 0.000 0.0033(13) 0.000
N2 0.0340(11) 0.0449(10) 0.0411(11) -0.0006(8) 0.0056(9) -0.0017(8)
N3 0.0317(13) 0.0631(13) 0.0488(12) -0.0026(10) -0.0081(10) 0.0033(10)
N4 0.083(2) 0.180(4) 0.0467(17) -0.009(2) 0.0104(16) 0.038(3)
C1 0.187(8) 0.028(2) 0.163(7) 0.000 0.076(6) 0.000
C2 0.127(4) 0.0366(15) 0.114(3) 0.0097(17) 0.044(3) -0.0140(18)
C3 0.0543(17) 0.0376(13) 0.0537(15) 0.0074(10) 0.0031(13) -0.0077(11)
C4 0.0455(16) 0.0505(14) 0.0447(14) 0.0086(11) 0.0047(12) -0.0088(11)
C5 0.078(3) 0.077(2) 0.094(3) 0.0203(19) 0.039(2) -0.0152(18)
C6 0.0469(16) 0.0667(17) 0.0525(15) -0.0119(13) 0.0160(13) 0.0042(13)
C7 0.060(2) 0.0577(18) 0.109(3) -0.0137(17) 0.031(2) 0.0118(15)
C8 0.092(3) 0.0284(14) 0.200(5) 0.007(2) 0.058(3) 0.0102(15)
C9 0.0359(15) 0.0476(12) 0.0333(11) 0.0006(9) -0.0002(11) -0.0002(10)
C10 0.0381(16) 0.090(2) 0.0412(15) 0.0021(14) -0.0021(12) 0.0138(14)

loop_
_atom_type_symbol
_atom_type_description
_atom_type_scat_dispersion_real
_atom_type_scat_dispersion_imag
_atom_type_scat_source
C C 0.0033 0.0016 'International Tables Vol C Tables 4.2.6.8 and 6.1.1.4'
H H 0.0000 0.0000 'International Tables Vol C Tables 4.2.6.8 and 6.1.1.4'
Mn Mn 0.3368 0.7283 'International Tables Vol C Tables 4.2.6.8 and 6.1.1.4'
N N 0.0061 0.0033 'International Tables Vol C Tables 4.2.6.8 and 6.1.1.4'
O O 0.0106 0.0060 'International Tables Vol C Tables 4.2.6.8 and 6.1.1.4'
Pd Pd -0.9988 1.0072 'International Tables Vol C Tables 4.2.6.8 and 6.1.1.4'

loop_
_geom_angle_atom_site_label_1
_geom_angle_atom_site_label_2
_geom_angle_atom_site_label_3
_geom_angle
_geom_angle_site_symmetry_1
_geom_angle_site_symmetry_3
_geom_angle_publ_flag
C9 Pd1 C9 180.0 . 7_456 ?
C9 Pd1 C10 90.61(11) . 7_456 ?
C9 Pd1 C10 89.39(11) 7_456 7_456 ?
C9 Pd1 C10 89.39(11) . . ?
C9 Pd1 C10 90.61(11) 7_456 . ?
C10 Pd1 C10 180.00(16) 7_456 . ?
N1 Mn1 N3 92.80(6) . 2_556 ?
N1 Mn1 N3 92.80(6) . . ?
N3 Mn1 N3 174.39(13) 2_556 . ?
N1 Mn1 N2 71.12(5) . . ?
N3 Mn1 N2 88.59(8) 2_556 . ?
N3 Mn1 N2 93.23(8) . . ?
N1 Mn1 N2 71.12(5) . 2_556 ?
N3 Mn1 N2 93.23(8) 2_556 2_556 ?
N3 Mn1 N2 88.59(8) . 2_556 ?
N2 Mn1 N2 142.25(11) . 2_556 ?
N1 Mn1 O1 143.36(5) . . ?
N3 Mn1 O1 88.70(9) 2_556 . ?
N3 Mn1 O1 86.80(9) . . ?
N2 Mn1 O1 72.32(7) . . ?
N2 Mn1 O1 145.37(8) 2_556 . ?
N1 Mn1 O1 143.36(5) . 2_556 ?
N3 Mn1 O1 86.80(9) 2_556 2_556 ?
N3 Mn1 O1 88.70(9) . 2_556 ?
N2 Mn1 O1 145.37(8) . 2_556 ?
N2 Mn1 O1 72.32(7) 2_556 2_556 ?
O1 Mn1 O1 73.28(10) . 2_556 ?
C8 O1 C7 118.7(3) . . ?
C8 O1 Mn1 112.6(2) . . ?
C7 O1 Mn1 113.02(17) . . ?
C3 N1 C3 121.9(3) . 2_556 ?
C3 N1 Mn1 119.06(15) . . ?
C3 N1 Mn1 119.06(15) 2_556 . ?
C4 N2 C6 123.0(2) . . ?
C4 N2 Mn1 120.26(17) . . ?
C6 N2 Mn1 116.70(17) . . ?
C9 N3 Mn1 151.2(2) . . ?
C2 C1 C2 121.5(4) . 2_556 ?
C2 C1 H1 119.2 . . ?
C2 C1 H1 119.2 2_556 . ?
C1 C2 C3 118.0(3) . . ?
C1 C2 H2 121.0 . . ?
C3 C2 H2 121.0 . . ?
N1 C3 C2 120.3(3) . . ?
N1 C3 C4 114.7(2) . . ?
C2 C3 C4 125.0(3) . . ?
N2 C4 C3 114.8(2) . . ?
N2 C4 C5 125.7(3) . . ?
C3 C4 C5 119.5(2) . . ?
C4 C5 H5A 109.5 . . ?
C4 C5 H5B 109.5 . . ?
H5A C5 H5B 109.5 . . ?
C4 C5 H5C 109.5 . . ?
H5A C5 H5C 109.5 . . ?
H5B C5 H5C 109.5 . . ?
N2 C6 C7 110.4(2) . . ?
N2 C6 H6A 109.6 . . ?
C7 C6 H6A 109.6 . . ?
N2 C6 H6B 109.6 . . ?
C7 C6 H6B 109.6 . . ?
H6A C6 H6B 108.1 . . ?
O1 C7 C6 110.4(3) . . ?
O1 C7 H7A 109.6 . . ?
C6 C7 H7A 109.6 . . ?
O1 C7 H7B 109.6 . . ?
C6 C7 H7B 109.6 . . ?
H7A C7 H7B 108.1 . . ?
O1 C8 C8 112.2(3) . 2_556 ?
O1 C8 H8A 109.2 . . ?
C8 C8 H8A 109.2 2_556 . ?
O1 C8 H8B 109.2 . . ?
C8 C8 H8B 109.2 2_556 . ?
H8A C8 H8B 107.9 . . ?
N3 C9 Pd1 177.4(2) . . ?
N4 C10 Pd1 179.2(4) . . ?

loop_
_geom_bond_atom_site_label_1
_geom_bond_atom_site_label_2
_geom_bond_distance
_geom_bond_site_symmetry_2
_geom_bond_publ_flag
Pd1 C9 1.977(3) . ?
Pd1 C9 1.977(3) 7_456 ?
Pd1 C10 1.989(3) 7_456 ?
Pd1 C10 1.989(3) . ?
Mn1 N1 2.210(3) . ?
Mn1 N3 2.227(2) 2_556 ?
Mn1 N3 2.227(2) . ?
Mn1 N2 2.2380(19) . ?
Mn1 N2 2.2380(19) 2_556 ?
Mn1 O1 2.2632(17) . ?
Mn1 O1 2.2632(17) 2_556 ?
O1 C8 1.401(4) . ?
O1 C7 1.402(4) . ?
N1 C3 1.330(3) . ?
N1 C3 1.330(3) 2_556 ?
N2 C4 1.274(3) . ?
N2 C6 1.454(3) . ?
N3 C9 1.139(3) . ?
N4 C10 1.123(4) . ?
C1 C2 1.366(5) . ?
C1 C2 1.366(5) 2_556 ?
C1 H1 0.9300 . ?
C2 C3 1.380(4) . ?
C2 H2 0.9300 . ?
C3 C4 1.496(4) . ?
C4 C5 1.498(4) . ?
C5 H5A 0.9600 . ?
C5 H5B 0.9600 . ?
C5 H5C 0.9600 . ?
C6 C7 1.479(5) . ?
C6 H6A 0.9700 . ?
C6 H6B 0.9700 . ?
C7 H7A 0.9700 . ?
C7 H7B 0.9700 . ?
C8 C8 1.429(7) 2_556 ?
C8 H8A 0.9700 . ?
C8 H8B 0.9700 . ?

loop_
_geom_torsion_atom_site_label_1
_geom_torsion_atom_site_label_2
_geom_torsion_atom_site_label_3
_geom_torsion_atom_site_label_4
_geom_torsion
_geom_torsion_site_symmetry_1
_geom_torsion_site_symmetry_2
_geom_torsion_site_symmetry_3
_geom_torsion_site_symmetry_4
_geom_torsion_publ_flag
N1 Mn1 O1 C8 167.6(3) . . . . ?
N3 Mn1 O1 C8 74.6(3) 2_556 . . . ?
N3 Mn1 O1 C8 -102.0(3) . . . . ?
N2 Mn1 O1 C8 163.6(3) . . . . ?
N2 Mn1 O1 C8 -19.2(4) 2_556 . . . ?
O1 Mn1 O1 C8 -12.4(3) 2_556 . . . ?
N1 Mn1 O1 C7 29.7(3) . . . . ?
N3 Mn1 O1 C7 -63.2(3) 2_556 . . . ?
N3 Mn1 O1 C7 120.1(3) . . . . ?
N2 Mn1 O1 C7 25.7(3) . . . . ?
N2 Mn1 O1 C7 -157.0(2) 2_556 . . . ?
O1 Mn1 O1 C7 -150.3(3) 2_556 . . . ?
N3 Mn1 N1 C3 87.95(17) 2_556 . . . ?
N3 Mn1 N1 C3 -92.05(17) . . . . ?
N2 Mn1 N1 C3 0.40(16) . . . . ?
N2 Mn1 N1 C3 -179.60(16) 2_556 . . . ?
O1 Mn1 N1 C3 -3.65(17) . . . . ?
O1 Mn1 N1 C3 176.35(17) 2_556 . . . ?
N3 Mn1 N1 C3 -92.05(17) 2_556 . . 2_556 ?
N3 Mn1 N1 C3 87.95(17) . . . 2_556 ?
N2 Mn1 N1 C3 -179.60(16) . . . 2_556 ?
N2 Mn1 N1 C3 0.40(16) 2_556 . . 2_556 ?
O1 Mn1 N1 C3 176.35(17) . . . 2_556 ?
O1 Mn1 N1 C3 -3.65(17) 2_556 . . 2_556 ?
N1 Mn1 N2 C4 -1.0(2) . . . . ?
N3 Mn1 N2 C4 -94.4(2) 2_556 . . . ?
N3 Mn1 N2 C4 90.9(2) . . . . ?
N2 Mn1 N2 C4 -1.0(2) 2_556 . . . ?
O1 Mn1 N2 C4 176.5(2) . . . . ?
O1 Mn1 N2 C4 -176.71(19) 2_556 . . . ?
N1 Mn1 N2 C6 -179.3(2) . . . . ?
N3 Mn1 N2 C6 87.2(2) 2_556 . . . ?
N3 Mn1 N2 C6 -87.48(19) . . . . ?
N2 Mn1 N2 C6 -179.3(2) 2_556 . . . ?
O1 Mn1 N2 C6 -1.88(18) . . . . ?
O1 Mn1 N2 C6 4.9(3) 2_556 . . . ?
N1 Mn1 N3 C9 -70.7(5) . . . . ?
N3 Mn1 N3 C9 109.3(5) 2_556 . . . ?
N2 Mn1 N3 C9 -141.9(5) . . . . ?
N2 Mn1 N3 C9 0.3(5) 2_556 . . . ?
O1 Mn1 N3 C9 146.0(5) . . . . ?
O1 Mn1 N3 C9 72.7(5) 2_556 . . . ?
C2 C1 C2 C3 -0.2(3) 2_556 . . . ?
C3 N1 C3 C2 -0.2(3) 2_556 . . . ?
Mn1 N1 C3 C2 179.8(3) . . . . ?
C3 N1 C3 C4 -179.9(3) 2_556 . . . ?
Mn1 N1 C3 C4 0.1(3) . . . . ?
C1 C2 C3 N1 0.5(6) . . . . ?
C1 C2 C3 C4 -179.9(3) . . . . ?
C6 N2 C4 C3 179.6(2) . . . . ?
Mn1 N2 C4 C3 1.3(3) . . . . ?
C6 N2 C4 C5 0.3(5) . . . . ?
Mn1 N2 C4 C5 -178.0(3) . . . . ?
N1 C3 C4 N2 -0.9(4) . . . . ?
C2 C3 C4 N2 179.4(4) . . . . ?
N1 C3 C4 C5 178.4(3) . . . . ?
C2 C3 C4 C5 -1.2(5) . . . . ?
C4 N2 C6 C7 161.3(3) . . . . ?
Mn1 N2 C6 C7 -20.4(3) . . . . ?
C8 O1 C7 C6 179.6(4) . . . . ?
Mn1 O1 C7 C6 -45.3(4) . . . . ?
N2 C6 C7 O1 42.4(4) . . . . ?
C7 O1 C8 C8 170.9(6) . . . 2_556 ?
Mn1 O1 C8 C8 35.6(8) . . . 2_556 ?
Mn1 N3 C9 Pd1 22(6) . . . . ?
C9 Pd1 C9 N3 -84(40) 7_456 . . . ?
C10 Pd1 C9 N3 153(5) 7_456 . . . ?
C10 Pd1 C9 N3 -27(5) . . . . ?
C9 Pd1 C10 N4 119(28) . . . . ?
C9 Pd1 C10 N4 -61(28) 7_456 . . . ?
C10 Pd1 C10 N4 -84(58) 7_456 . . . ?
